data_4103338
loop_
_publ_author_name
'David P. Mills'
'Lyndsay Soutar'
'William Lewis'
'Alexander J. Blake'
'Stephen T. Liddle'

_publ_section_title
;
 Regioselective C-H Activation and Sequential C-C and C-O Bond Formation
 Reactions of Aryl Ketones Promoted by an Yttrium Carbene
;
_journal_name_full 'Journal of the American Chemical Society'
_journal_page_first 14379
_journal_page_last 14381
_journal_paper_doi 10.1021/ja107958u
_journal_volume 132
_journal_year 2010
_chemical_formula_moiety 'C32 H28 O2'
_chemical_formula_sum 'C32 H28 O2'
_chemical_formula_weight 444.54
_chemical_name_systematic
; 
 ? 
;
_space_group_IT_number 14
_symmetry_cell_setting monoclinic
_symmetry_space_group_name_Hall '-P 2yn'
_symmetry_space_group_name_H-M 'P 1 21/n 1'
_atom_sites_solution_hydrogens 'geom, Me from difmap'
_atom_sites_solution_primary direct
_atom_sites_solution_secondary difmap
_audit_creation_method 'enCIFer editing of SHELXL97 CIF output'
_cell_angle_alpha 90.00
_cell_angle_beta 95.631(2)
_cell_angle_gamma 90.00
_cell_formula_units_Z 8
_cell_length_a 15.3674(11)
_cell_length_b 19.5370(14)
_cell_length_c 15.9390(11)
_cell_measurement_reflns_used 7270
_cell_measurement_temperature 90(2)
_cell_measurement_theta_max 27.51
_cell_measurement_theta_min 2.45
_cell_volume 4762.3(6)
_computing_cell_refinement 'Bruker SAINT version 6.36a (Bruker, 2000)'
_computing_data_collection 'Bruker SMART version 5.625 (Bruker, 2001)'
_computing_data_reduction 'Bruker SAINT; Bruker SHELXTL (Bruker, 2001)'
_computing_molecular_graphics 'Bruker SHELXTL'
_computing_publication_material 'enCIFer(Allen et al.,2004);PLATON(Spek,2003)'
_computing_structure_refinement 'SHELXL-97 (Sheldrick, 1997)'
_computing_structure_solution 'Bruker SHELXTL'
_diffrn_ambient_temperature 90(2)
_diffrn_measured_fraction_theta_full 0.986
_diffrn_measured_fraction_theta_max 0.986
_diffrn_measurement_device_type 'Bruker SMART APEX CCD diffractometer'
_diffrn_measurement_method '\w rotation with narrow frames'
_diffrn_radiation_monochromator graphite
_diffrn_radiation_source 'normal-focus sealed tube'
_diffrn_radiation_type MoK\a
_diffrn_radiation_wavelength 0.71073
_diffrn_reflns_av_R_equivalents 0.0408
_diffrn_reflns_av_sigmaI/netI 0.0561
_diffrn_reflns_limit_h_max 20
_diffrn_reflns_limit_h_min -15
_diffrn_reflns_limit_k_max 18
_diffrn_reflns_limit_k_min -25
_diffrn_reflns_limit_l_max 20
_diffrn_reflns_limit_l_min -20
_diffrn_reflns_number 29685
_diffrn_reflns_theta_full 27.62
_diffrn_reflns_theta_max 27.62
_diffrn_reflns_theta_min 1.69
_diffrn_standards_decay_% 0
_diffrn_standards_number 0
_exptl_absorpt_coefficient_mu 0.076
_exptl_absorpt_correction_T_max 0.7456
_exptl_absorpt_correction_T_min 0.6582
_exptl_absorpt_correction_type multi-scan
_exptl_absorpt_process_details '(SADABS; Bruker, 2001)'
_exptl_crystal_colour colourless
_exptl_crystal_density_diffrn 1.240
_exptl_crystal_density_method 'not measured'
_exptl_crystal_description plate
_exptl_crystal_F_000 1888
_exptl_crystal_size_max 0.35
_exptl_crystal_size_mid 0.32
_exptl_crystal_size_min 0.09
_refine_diff_density_max 0.304
_refine_diff_density_min -0.231
_refine_diff_density_rms 0.049
_refine_ls_extinction_method none
_refine_ls_goodness_of_fit_ref 0.998
_refine_ls_hydrogen_treatment constr
_refine_ls_matrix_type full
_refine_ls_number_parameters 615
_refine_ls_number_reflns 10918
_refine_ls_number_restraints 0
_refine_ls_restrained_S_all 0.998
_refine_ls_R_factor_all 0.0874
_refine_ls_R_factor_gt 0.0480
_refine_ls_shift/su_max 0.000
_refine_ls_shift/su_mean 0.000
_refine_ls_structure_factor_coef Fsqd
_refine_ls_weighting_details 'calc w=1/[\s^2^(Fo^2^)+(0.0428P)^2^+2.2694P] where P=(Fo^2^+2Fc^2^)/3'
_refine_ls_weighting_scheme calc
_refine_ls_wR_factor_gt 0.0980
_refine_ls_wR_factor_ref 0.1155
_reflns_number_gt 7357
_reflns_number_total 10918
_reflns_threshold_expression I>2\s(I)
_cod_data_source_file ja107958u_si_006.cif
_cod_data_source_block pdpmla
_cod_original_sg_symbol_H-M 'P 21/n'
_cod_database_code 4103338

loop_
_symmetry_equiv_pos_as_xyz
'x, y, z'
'-x+1/2, y+1/2, -z+1/2'
'-x, -y, -z'
'x-1/2, -y-1/2, z-1/2'

loop_
_atom_site_label
_atom_site_type_symbol
_atom_site_fract_x
_atom_site_fract_y
_atom_site_fract_z
_atom_site_U_iso_or_equiv
_atom_site_adp_type
_atom_site_occupancy
_atom_site_symmetry_multiplicity
_atom_site_calc_flag
_atom_site_refinement_flags
C1 C 0.87656(10) 0.24817(9) 0.56963(10) 0.0156(3) Uani 1 1 d .
H1A H 0.9240 0.2291 0.5378 0.019 Uiso 1 1 calc R
C2 C 0.91416(11) 0.25207(9) 0.66379(10) 0.0168(4) Uani 1 1 d .
O2 O 0.84701(7) 0.26630(6) 0.71863(7) 0.0196(3) Uani 1 1 d .
H2A H 0.7988 0.2516 0.6964 0.029 Uiso 1 1 calc R
C3 C 0.97933(11) 0.31019(9) 0.67552(11) 0.0179(4) Uani 1 1 d .
H3A H 1.0152 0.3125 0.7275 0.022 Uiso 1 1 calc R
C4 C 0.99004(11) 0.35825(9) 0.61833(11) 0.0179(4) Uani 1 1 d .
C5 C 0.93821(11) 0.36002(9) 0.53228(11) 0.0188(4) Uani 1 1 d .
H5A H 0.9743 0.3405 0.4901 0.023 Uiso 1 1 calc R
H5B H 0.9253 0.4082 0.5165 0.023 Uiso 1 1 calc R
C6 C 0.85164(10) 0.31991(9) 0.52963(10) 0.0168(4) Uani 1 1 d .
C7 C 0.79923(10) 0.19973(9) 0.55495(11) 0.0168(4) Uani 1 1 d .
O1 O 0.73678(7) 0.20415(7) 0.59754(8) 0.0216(3) Uani 1 1 d .
C8 C 0.79762(11) 0.14854(9) 0.48570(11) 0.0168(3) Uani 1 1 d .
C9 C 0.87288(11) 0.11318(9) 0.46905(11) 0.0195(4) Uani 1 1 d .
H9A H 0.9275 0.1244 0.4990 0.023 Uiso 1 1 calc R
C10 C 0.86812(11) 0.06187(10) 0.40893(11) 0.0225(4) Uani 1 1 d .
H10A H 0.9190 0.0367 0.3991 0.027 Uiso 1 1 calc R
C11 C 0.78883(12) 0.04728(10) 0.36301(11) 0.0237(4) Uani 1 1 d .
H11A H 0.7856 0.0120 0.3218 0.028 Uiso 1 1 calc R
C12 C 0.71421(11) 0.08399(10) 0.37692(11) 0.0232(4) Uani 1 1 d .
H12A H 0.6606 0.0748 0.3440 0.028 Uiso 1 1 calc R
C13 C 0.71794(11) 0.13372(9) 0.43855(11) 0.0187(4) Uani 1 1 d .
H13A H 0.6665 0.1580 0.4491 0.022 Uiso 1 1 calc R
C14 C 0.95851(10) 0.18393(9) 0.68978(10) 0.0169(4) Uani 1 1 d .
C15 C 1.03335(11) 0.16364(9) 0.65247(11) 0.0180(4) Uani 1 1 d .
H15A H 1.0562 0.1926 0.6120 0.022 Uiso 1 1 calc R
C16 C 1.07450(11) 0.10208(9) 0.67374(11) 0.0208(4) Uani 1 1 d .
H16A H 1.1246 0.0888 0.6472 0.025 Uiso 1 1 calc R
C17 C 1.04265(11) 0.05971(9) 0.73376(11) 0.0215(4) Uani 1 1 d .
H17A H 1.0707 0.0174 0.7484 0.026 Uiso 1 1 calc R
C18 C 0.96937(11) 0.07988(9) 0.77220(11) 0.0220(4) Uani 1 1 d .
H18A H 0.9477 0.0514 0.8138 0.026 Uiso 1 1 calc R
C19 C 0.92742(11) 0.14140(9) 0.75018(11) 0.0197(4) Uani 1 1 d .
H19A H 0.8772 0.1544 0.7766 0.024 Uiso 1 1 calc R
C20 C 1.05347(11) 0.41555(9) 0.63510(11) 0.0193(4) Uani 1 1 d .
C21 C 1.14365(12) 0.40448(10) 0.64869(11) 0.0244(4) Uani 1 1 d .
H21A H 1.1662 0.3592 0.6485 0.029 Uiso 1 1 calc R
C22 C 1.20028(12) 0.45980(11) 0.66245(12) 0.0307(5) Uani 1 1 d .
H22A H 1.2616 0.4521 0.6693 0.037 Uiso 1 1 calc R
C23 C 1.16842(13) 0.52573(11) 0.66622(12) 0.0315(5) Uani 1 1 d .
H23A H 1.2075 0.5631 0.6767 0.038 Uiso 1 1 calc R
C24 C 1.07900(14) 0.53686(10) 0.65456(13) 0.0314(5) Uani 1 1 d .
H24A H 1.0565 0.5819 0.6582 0.038 Uiso 1 1 calc R
C25 C 1.02250(12) 0.48243(10) 0.63765(12) 0.0264(4) Uani 1 1 d .
H25A H 0.9615 0.4908 0.6276 0.032 Uiso 1 1 calc R
C26 C 0.81167(11) 0.30849(9) 0.43844(11) 0.0170(4) Uani 1 1 d .
C27 C 0.72197(11) 0.31727(9) 0.41513(11) 0.0195(4) Uani 1 1 d .
H27A H 0.6851 0.3314 0.4564 0.023 Uiso 1 1 calc R
C28 C 0.68585(11) 0.30573(10) 0.33282(12) 0.0228(4) Uani 1 1 d .
H28A H 0.6248 0.3115 0.3187 0.027 Uiso 1 1 calc R
C29 C 0.73842(11) 0.28593(10) 0.27140(11) 0.0227(4) Uani 1 1 d .
H29A H 0.7142 0.2793 0.2148 0.027 Uiso 1 1 calc R
C30 C 0.82724(12) 0.27595(9) 0.29371(11) 0.0226(4) Uani 1 1 d .
H30A H 0.8638 0.2619 0.2521 0.027 Uiso 1 1 calc R
C31 C 0.86311(11) 0.28618(9) 0.37591(11) 0.0197(4) Uani 1 1 d .
H31A H 0.9237 0.2779 0.3901 0.024 Uiso 1 1 calc R
C32 C 0.78921(11) 0.36134(9) 0.57949(11) 0.0202(4) Uani 1 1 d .
H32A H 0.7706 0.4027 0.5478 0.030 Uiso 1 1 calc R
H32B H 0.8193 0.3744 0.6342 0.030 Uiso 1 1 calc R
H32C H 0.7379 0.3334 0.5883 0.030 Uiso 1 1 calc R
C33 C 0.20688(10) 0.17082(9) 0.38528(10) 0.0173(4) Uani 1 1 d .
H33A H 0.2491 0.1912 0.3484 0.021 Uiso 1 1 calc R
C34 C 0.12046(10) 0.21371(9) 0.37020(11) 0.0188(4) Uani 1 1 d .
O4 O 0.06453(7) 0.20682(7) 0.43723(8) 0.0229(3) Uani 1 1 d .
H4A H 0.0942 0.1935 0.4812 0.034 Uiso 1 1 calc R
C35 C 0.06646(11) 0.19050(9) 0.29078(11) 0.0196(4) Uani 1 1 d .
H35A H 0.0162 0.2170 0.2730 0.023 Uiso 1 1 calc R
C36 C 0.08226(10) 0.13676(9) 0.24344(11) 0.0185(4) Uani 1 1 d .
C37 C 0.16184(11) 0.09219(9) 0.26491(11) 0.0189(4) Uani 1 1 d .
H37A H 0.2091 0.1077 0.2315 0.023 Uiso 1 1 calc R
H37B H 0.1471 0.0445 0.2482 0.023 Uiso 1 1 calc R
C38 C 0.19609(10) 0.09326(9) 0.35931(11) 0.0181(4) Uani 1 1 d .
C39 C 0.24899(11) 0.17666(9) 0.47578(11) 0.0189(4) Uani 1 1 d .
O3 O 0.20433(8) 0.16737(7) 0.53490(8) 0.0272(3) Uani 1 1 d .
C40 C 0.34418(11) 0.19096(9) 0.49472(11) 0.0192(4) Uani 1 1 d .
C41 C 0.38392(12) 0.17142(10) 0.57385(12) 0.0247(4) Uani 1 1 d .
H41A H 0.3506 0.1488 0.6127 0.030 Uiso 1 1 calc R
C42 C 0.47167(12) 0.18492(11) 0.59567(13) 0.0304(5) Uani 1 1 d .
H42A H 0.4986 0.1711 0.6492 0.036 Uiso 1 1 calc R
C43 C 0.52029(12) 0.21860(11) 0.53937(13) 0.0314(5) Uani 1 1 d .
H43A H 0.5803 0.2283 0.5546 0.038 Uiso 1 1 calc R
C44 C 0.48128(12) 0.23794(11) 0.46118(13) 0.0295(5) Uani 1 1 d .
H44A H 0.5147 0.2612 0.4230 0.035 Uiso 1 1 calc R
C45 C 0.39359(11) 0.22376(10) 0.43774(12) 0.0234(4) Uani 1 1 d .
H45A H 0.3675 0.2363 0.3834 0.028 Uiso 1 1 calc R
C46 C 0.14576(10) 0.28929(9) 0.36219(11) 0.0182(4) Uani 1 1 d .
C47 C 0.16297(11) 0.31640(10) 0.28444(11) 0.0211(4) Uani 1 1 d .
H47A H 0.1575 0.2879 0.2359 0.025 Uiso 1 1 calc R
C48 C 0.18787(11) 0.38413(10) 0.27670(12) 0.0248(4) Uani 1 1 d .
H48A H 0.1987 0.4018 0.2232 0.030 Uiso 1 1 calc R
C49 C 0.19695(11) 0.42623(10) 0.34728(13) 0.0263(4) Uani 1 1 d .
H49A H 0.2146 0.4726 0.3424 0.032 Uiso 1 1 calc R
C50 C 0.18009(12) 0.40003(10) 0.42509(12) 0.0257(4) Uani 1 1 d .
H50A H 0.1860 0.4286 0.4735 0.031 Uiso 1 1 calc R
C51 C 0.15465(11) 0.33234(10) 0.43250(11) 0.0222(4) Uani 1 1 d .
H51A H 0.1431 0.3151 0.4860 0.027 Uiso 1 1 calc R
C52 C 0.02535(11) 0.12092(9) 0.16480(11) 0.0196(4) Uani 1 1 d .
C53 C 0.06033(11) 0.09259(9) 0.09474(11) 0.0216(4) Uani 1 1 d .
H53A H 0.1202 0.0796 0.0993 0.026 Uiso 1 1 calc R
C54 C 0.00931(12) 0.08315(10) 0.01874(12) 0.0254(4) Uani 1 1 d .
H54A H 0.0346 0.0646 -0.0283 0.030 Uiso 1 1 calc R
C55 C -0.07869(12) 0.10078(10) 0.01152(12) 0.0276(4) Uani 1 1 d .
H55A H -0.1136 0.0950 -0.0406 0.033 Uiso 1 1 calc R
C56 C -0.11499(12) 0.12681(10) 0.08094(12) 0.0259(4) Uani 1 1 d .
H56A H -0.1753 0.1384 0.0764 0.031 Uiso 1 1 calc R
C57 C -0.06438(11) 0.13620(10) 0.15692(12) 0.0226(4) Uani 1 1 d .
H57A H -0.0907 0.1532 0.2042 0.027 Uiso 1 1 calc R
C58 C 0.28669(11) 0.05864(9) 0.36997(11) 0.0183(4) Uani 1 1 d .
C59 C 0.30550(11) 0.00402(10) 0.42469(11) 0.0225(4) Uani 1 1 d .
H59A H 0.2613 -0.0131 0.4568 0.027 Uiso 1 1 calc R
C60 C 0.38846(12) -0.02608(10) 0.43318(12) 0.0270(4) Uani 1 1 d .
H60A H 0.4000 -0.0635 0.4706 0.032 Uiso 1 1 calc R
C61 C 0.45390(12) -0.00157(10) 0.38721(12) 0.0242(4) Uani 1 1 d .
H61A H 0.5103 -0.0220 0.3930 0.029 Uiso 1 1 calc R
C62 C 0.43633(11) 0.05278(10) 0.33306(11) 0.0219(4) Uani 1 1 d .
H62A H 0.4809 0.0699 0.3014 0.026 Uiso 1 1 calc R
C63 C 0.35388(11) 0.08279(9) 0.32437(11) 0.0196(4) Uani 1 1 d .
H63A H 0.3429 0.1203 0.2869 0.024 Uiso 1 1 calc R
C64 C 0.12925(11) 0.05608(10) 0.40890(12) 0.0228(4) Uani 1 1 d .
H64A H 0.1253 0.0080 0.3915 0.034 Uiso 1 1 calc R
H64B H 0.0719 0.0779 0.3975 0.034 Uiso 1 1 calc R
H64C H 0.1481 0.0587 0.4694 0.034 Uiso 1 1 calc R

loop_
_atom_site_aniso_label
_atom_site_aniso_U_11
_atom_site_aniso_U_22
_atom_site_aniso_U_33
_atom_site_aniso_U_23
_atom_site_aniso_U_13
_atom_site_aniso_U_12
C1 0.0149(8) 0.0164(9) 0.0157(8) -0.0011(7) 0.0025(6) 0.0012(7)
C2 0.0162(8) 0.0202(9) 0.0145(8) -0.0007(7) 0.0038(6) 0.0006(7)
O2 0.0159(6) 0.0246(7) 0.0189(6) -0.0020(5) 0.0047(5) 0.0010(5)
C3 0.0155(8) 0.0189(9) 0.0191(9) -0.0028(7) 0.0002(7) 0.0009(7)
C4 0.0150(8) 0.0181(9) 0.0208(9) -0.0024(7) 0.0026(7) 0.0022(7)
C5 0.0189(8) 0.0181(9) 0.0193(9) 0.0010(7) 0.0009(7) -0.0001(7)
C6 0.0162(8) 0.0171(9) 0.0171(8) -0.0003(7) 0.0018(6) 0.0013(7)
C7 0.0150(8) 0.0178(9) 0.0173(8) 0.0037(7) -0.0003(7) 0.0032(7)
O1 0.0155(6) 0.0287(7) 0.0210(6) -0.0015(5) 0.0044(5) -0.0010(5)
C8 0.0169(8) 0.0158(9) 0.0177(8) 0.0014(7) 0.0030(6) -0.0018(7)
C9 0.0170(8) 0.0200(9) 0.0214(9) -0.0005(7) 0.0013(7) -0.0012(7)
C10 0.0201(9) 0.0217(10) 0.0261(10) -0.0017(8) 0.0037(7) 0.0033(8)
C11 0.0275(10) 0.0223(10) 0.0212(9) -0.0049(8) 0.0014(7) 0.0010(8)
C12 0.0197(9) 0.0261(10) 0.0226(9) -0.0010(8) -0.0034(7) -0.0024(8)
C13 0.0166(8) 0.0207(9) 0.0188(9) 0.0026(7) 0.0019(7) 0.0003(7)
C14 0.0162(8) 0.0178(9) 0.0161(8) -0.0024(7) -0.0011(6) -0.0016(7)
C15 0.0173(8) 0.0198(9) 0.0166(8) -0.0011(7) 0.0008(7) -0.0017(7)
C16 0.0179(8) 0.0239(10) 0.0201(9) -0.0039(8) -0.0002(7) 0.0018(7)
C17 0.0241(9) 0.0171(9) 0.0221(9) -0.0018(8) -0.0034(7) 0.0022(7)
C18 0.0253(9) 0.0209(9) 0.0196(9) 0.0011(8) 0.0009(7) -0.0058(8)
C19 0.0178(8) 0.0218(9) 0.0196(9) -0.0023(7) 0.0017(7) -0.0031(7)
C20 0.0201(9) 0.0234(10) 0.0143(8) 0.0018(7) 0.0014(7) -0.0034(7)
C21 0.0226(9) 0.0300(11) 0.0206(9) -0.0050(8) 0.0026(7) -0.0014(8)
C22 0.0225(10) 0.0478(14) 0.0216(10) -0.0062(9) 0.0018(8) -0.0112(9)
C23 0.0390(12) 0.0324(12) 0.0223(10) 0.0011(9) -0.0004(8) -0.0187(10)
C24 0.0428(12) 0.0205(10) 0.0296(11) 0.0046(9) -0.0032(9) -0.0050(9)
C25 0.0260(10) 0.0249(10) 0.0275(10) 0.0035(8) -0.0017(8) -0.0017(8)
C26 0.0183(8) 0.0136(8) 0.0188(9) 0.0021(7) 0.0009(7) -0.0004(7)
C27 0.0172(8) 0.0196(9) 0.0221(9) 0.0030(7) 0.0042(7) 0.0019(7)
C28 0.0173(9) 0.0248(10) 0.0252(10) 0.0047(8) -0.0026(7) 0.0003(7)
C29 0.0234(9) 0.0247(10) 0.0190(9) -0.0004(8) -0.0028(7) 0.0006(8)
C30 0.0239(9) 0.0223(10) 0.0218(9) -0.0019(8) 0.0025(7) 0.0036(8)
C31 0.0169(8) 0.0194(9) 0.0222(9) 0.0006(7) -0.0006(7) 0.0021(7)
C32 0.0182(8) 0.0213(9) 0.0211(9) -0.0016(8) 0.0016(7) 0.0030(7)
C33 0.0127(8) 0.0221(9) 0.0172(8) 0.0007(7) 0.0019(6) -0.0004(7)
C34 0.0119(8) 0.0262(10) 0.0188(9) -0.0015(8) 0.0031(6) 0.0018(7)
O4 0.0153(6) 0.0333(8) 0.0211(7) 0.0011(6) 0.0061(5) 0.0012(5)
C35 0.0123(8) 0.0244(10) 0.0218(9) 0.0016(8) 0.0004(7) 0.0017(7)
C36 0.0125(8) 0.0222(9) 0.0209(9) 0.0027(8) 0.0025(6) -0.0028(7)
C37 0.0157(8) 0.0208(9) 0.0199(9) -0.0002(7) 0.0004(7) -0.0002(7)
C38 0.0134(8) 0.0209(9) 0.0199(9) 0.0021(7) 0.0011(7) 0.0000(7)
C39 0.0185(8) 0.0196(9) 0.0183(9) 0.0017(7) 0.0007(7) 0.0022(7)
O3 0.0213(6) 0.0420(8) 0.0191(7) 0.0022(6) 0.0050(5) -0.0012(6)
C40 0.0159(8) 0.0198(9) 0.0217(9) -0.0036(7) 0.0008(7) 0.0027(7)
C41 0.0224(9) 0.0272(10) 0.0237(10) -0.0026(8) -0.0013(7) 0.0030(8)
C42 0.0230(10) 0.0349(12) 0.0310(11) -0.0078(9) -0.0089(8) 0.0076(9)
C43 0.0143(9) 0.0377(12) 0.0415(12) -0.0143(10) -0.0017(8) 0.0028(8)
C44 0.0187(9) 0.0355(12) 0.0348(11) -0.0091(9) 0.0057(8) -0.0041(8)
C45 0.0192(9) 0.0283(10) 0.0225(9) -0.0030(8) 0.0017(7) -0.0008(8)
C46 0.0102(7) 0.0234(9) 0.0208(9) -0.0013(7) 0.0008(6) 0.0042(7)
C47 0.0167(8) 0.0268(10) 0.0198(9) -0.0020(8) 0.0023(7) 0.0036(7)
C48 0.0193(9) 0.0299(11) 0.0252(10) 0.0048(8) 0.0025(7) 0.0014(8)
C49 0.0206(9) 0.0219(10) 0.0362(11) 0.0018(9) 0.0023(8) 0.0013(8)
C50 0.0232(9) 0.0269(10) 0.0263(10) -0.0057(8) -0.0007(8) 0.0021(8)
C51 0.0198(9) 0.0278(10) 0.0190(9) -0.0001(8) 0.0012(7) 0.0032(8)
C52 0.0165(8) 0.0175(9) 0.0240(9) 0.0022(7) -0.0016(7) -0.0034(7)
C53 0.0173(9) 0.0209(9) 0.0265(10) -0.0015(8) 0.0007(7) -0.0024(7)
C54 0.0263(10) 0.0241(10) 0.0257(10) -0.0027(8) 0.0019(8) -0.0032(8)
C55 0.0251(10) 0.0300(11) 0.0257(10) 0.0003(9) -0.0073(8) -0.0047(8)
C56 0.0169(9) 0.0265(11) 0.0330(11) 0.0023(9) -0.0037(8) -0.0015(8)
C57 0.0182(9) 0.0234(10) 0.0257(10) -0.0028(8) -0.0001(7) -0.0008(7)
C58 0.0162(8) 0.0204(9) 0.0180(9) -0.0021(7) 0.0011(7) -0.0006(7)
C59 0.0198(9) 0.0240(10) 0.0238(9) 0.0031(8) 0.0031(7) -0.0013(7)
C60 0.0246(10) 0.0262(10) 0.0299(10) 0.0095(9) 0.0016(8) 0.0029(8)
C61 0.0174(9) 0.0258(10) 0.0292(10) 0.0018(8) 0.0017(7) 0.0041(8)
C62 0.0184(9) 0.0256(10) 0.0222(9) -0.0001(8) 0.0043(7) -0.0010(7)
C63 0.0196(9) 0.0204(9) 0.0185(9) 0.0024(7) 0.0007(7) 0.0006(7)
C64 0.0161(9) 0.0260(10) 0.0265(10) 0.0054(8) 0.0028(7) -0.0025(7)

loop_
_atom_type_symbol
_atom_type_description
_atom_type_scat_dispersion_real
_atom_type_scat_dispersion_imag
_atom_type_scat_source
C C 0.0033 0.0016 'International Tables Vol C Tables 4.2.6.8 and 6.1.1.4'
H H 0.0000 0.0000 'International Tables Vol C Tables 4.2.6.8 and 6.1.1.4'
O O 0.0106 0.0060 'International Tables Vol C Tables 4.2.6.8 and 6.1.1.4'

loop_
_geom_angle_atom_site_label_1
_geom_angle_atom_site_label_2
_geom_angle_atom_site_label_3
_geom_angle
C7 C1 C2 112.94(14)
C7 C1 C6 109.71(13)
C2 C1 C6 113.59(14)
C7 C1 H1A 106.7
C2 C1 H1A 106.7
C6 C1 H1A 106.7
O2 C2 C3 106.53(13)
O2 C2 C14 109.19(13)
C3 C2 C14 110.28(13)
O2 C2 C1 111.94(13)
C3 C2 C1 109.53(14)
C14 C2 C1 109.33(14)
C2 O2 H2A 109.5
C4 C3 C2 124.74(16)
C4 C3 H3A 117.6
C2 C3 H3A 117.6
C3 C4 C20 121.98(15)
C3 C4 C5 123.11(16)
C20 C4 C5 114.89(15)
C4 C5 C6 112.85(14)
C4 C5 H5A 109.0
C6 C5 H5A 109.0
C4 C5 H5B 109.0
C6 C5 H5B 109.0
H5A C5 H5B 107.8
C32 C6 C26 110.72(13)
C32 C6 C5 107.43(14)
C26 C6 C5 111.31(14)
C32 C6 C1 113.58(14)
C26 C6 C1 108.23(13)
C5 C6 C1 105.49(13)
O1 C7 C8 119.92(15)
O1 C7 C1 120.77(15)
C8 C7 C1 119.26(14)
C9 C8 C13 119.50(16)
C9 C8 C7 121.36(15)
C13 C8 C7 119.10(15)
C10 C9 C8 120.14(16)
C10 C9 H9A 119.9
C8 C9 H9A 119.9
C9 C10 C11 119.86(17)
C9 C10 H10A 120.1
C11 C10 H10A 120.1
C10 C11 C12 120.37(17)
C10 C11 H11A 119.8
C12 C11 H11A 119.8
C13 C12 C11 120.04(16)
C13 C12 H12A 120.0
C11 C12 H12A 120.0
C12 C13 C8 120.01(16)
C12 C13 H13A 120.0
C8 C13 H13A 120.0
C19 C14 C15 118.43(16)
C19 C14 C2 122.11(15)
C15 C14 C2 119.46(15)
C16 C15 C14 121.00(16)
C16 C15 H15A 119.5
C14 C15 H15A 119.5
C15 C16 C17 120.16(16)
C15 C16 H16A 119.9
C17 C16 H16A 119.9
C16 C17 C18 119.31(17)
C16 C17 H17A 120.3
C18 C17 H17A 120.3
C17 C18 C19 120.56(17)
C17 C18 H18A 119.7
C19 C18 H18A 119.7
C14 C19 C18 120.53(16)
C14 C19 H19A 119.7
C18 C19 H19A 119.7
C25 C20 C21 118.49(17)
C25 C20 C4 119.36(16)
C21 C20 C4 122.15(16)
C22 C21 C20 119.95(19)
C22 C21 H21A 120.0
C20 C21 H21A 120.0
C23 C22 C21 120.82(18)
C23 C22 H22A 119.6
C21 C22 H22A 119.6
C22 C23 C24 119.44(18)
C22 C23 H23A 120.3
C24 C23 H23A 120.3
C25 C24 C23 120.07(19)
C25 C24 H24A 120.0
C23 C24 H24A 120.0
C24 C25 C20 121.17(18)
C24 C25 H25A 119.4
C20 C25 H25A 119.4
C31 C26 C27 117.26(16)
C31 C26 C6 121.11(14)
C27 C26 C6 121.58(15)
C28 C27 C26 121.37(16)
C28 C27 H27A 119.3
C26 C27 H27A 119.3
C29 C28 C27 120.36(16)
C29 C28 H28A 119.8
C27 C28 H28A 119.8
C28 C29 C30 119.01(16)
C28 C29 H29A 120.5
C30 C29 H29A 120.5
C31 C30 C29 120.75(17)
C31 C30 H30A 119.6
C29 C30 H30A 119.6
C30 C31 C26 121.19(16)
C30 C31 H31A 119.4
C26 C31 H31A 119.4
C6 C32 H32A 109.5
C6 C32 H32B 109.5
H32A C32 H32B 109.5
C6 C32 H32C 109.5
H32A C32 H32C 109.5
H32B C32 H32C 109.5
C39 C33 C34 112.26(14)
C39 C33 C38 110.13(14)
C34 C33 C38 114.07(13)
C39 C33 H33A 106.6
C34 C33 H33A 106.6
C38 C33 H33A 106.6
O4 C34 C35 105.89(13)
O4 C34 C46 109.01(14)
C35 C34 C46 109.94(14)
O4 C34 C33 113.20(14)
C35 C34 C33 110.77(14)
C46 C34 C33 108.00(13)
C34 O4 H4A 109.5
C36 C35 C34 126.56(16)
C36 C35 H35A 116.7
C34 C35 H35A 116.7
C35 C36 C52 121.14(16)
C35 C36 C37 120.99(15)
C52 C36 C37 117.77(15)
C36 C37 C38 113.78(14)
C36 C37 H37A 108.8
C38 C37 H37A 108.8
C36 C37 H37B 108.8
C38 C37 H37B 108.8
H37A C37 H37B 107.7
C64 C38 C58 112.17(14)
C64 C38 C37 108.26(14)
C58 C38 C37 108.60(14)
C64 C38 C33 112.18(14)
C58 C38 C33 108.80(13)
C37 C38 C33 106.61(14)
O3 C39 C40 118.80(15)
O3 C39 C33 119.69(15)
C40 C39 C33 121.47(14)
C45 C40 C41 119.64(16)
C45 C40 C39 122.69(16)
C41 C40 C39 117.66(16)
C42 C41 C40 120.17(18)
C42 C41 H41A 119.9
C40 C41 H41A 119.9
C41 C42 C43 120.04(18)
C41 C42 H42A 120.0
C43 C42 H42A 120.0
C44 C43 C42 119.95(17)
C44 C43 H43A 120.0
C42 C43 H43A 120.0
C43 C44 C45 120.74(19)
C43 C44 H44A 119.6
C45 C44 H44A 119.6
C44 C45 C40 119.44(17)
C44 C45 H45A 120.3
C40 C45 H45A 120.3
C47 C46 C51 118.13(17)
C47 C46 C34 120.67(16)
C51 C46 C34 121.18(16)
C48 C47 C46 121.26(17)
C48 C47 H47A 119.4
C46 C47 H47A 119.4
C47 C48 C49 119.97(18)
C47 C48 H48A 120.0
C49 C48 H48A 120.0
C50 C49 C48 119.47(18)
C50 C49 H49A 120.3
C48 C49 H49A 120.3
C51 C50 C49 120.39(18)
C51 C50 H50A 119.8
C49 C50 H50A 119.8
C50 C51 C46 120.78(17)
C50 C51 H51A 119.6
C46 C51 H51A 119.6
C53 C52 C57 117.59(16)
C53 C52 C36 120.92(15)
C57 C52 C36 121.44(16)
C54 C53 C52 121.34(16)
C54 C53 H53A 119.3
C52 C53 H53A 119.3
C53 C54 C55 120.06(18)
C53 C54 H54A 120.0
C55 C54 H54A 120.0
C56 C55 C54 119.36(17)
C56 C55 H55A 120.3
C54 C55 H55A 120.3
C55 C56 C57 120.77(17)
C55 C56 H56A 119.6
C57 C56 H56A 119.6
C56 C57 C52 120.79(17)
C56 C57 H57A 119.6
C52 C57 H57A 119.6
C59 C58 C63 117.72(16)
C59 C58 C38 122.38(15)
C63 C58 C38 119.89(15)
C58 C59 C60 120.99(17)
C58 C59 H59A 119.5
C60 C59 H59A 119.5
C61 C60 C59 120.35(17)
C61 C60 H60A 119.8
C59 C60 H60A 119.8
C62 C61 C60 119.30(17)
C62 C61 H61A 120.4
C60 C61 H61A 120.4
C61 C62 C63 120.52(17)
C61 C62 H62A 119.7
C63 C62 H62A 119.7
C62 C63 C58 121.12(17)
C62 C63 H63A 119.4
C58 C63 H63A 119.4
C38 C64 H64A 109.5
C38 C64 H64B 109.5
H64A C64 H64B 109.5
C38 C64 H64C 109.5
H64A C64 H64C 109.5
H64B C64 H64C 109.5

loop_
_geom_bond_atom_site_label_1
_geom_bond_atom_site_label_2
_geom_bond_distance
C1 C7 1.519(2)
C1 C2 1.556(2)
C1 C6 1.572(2)
C1 H1A 1.0000
C2 O2 1.4432(19)
C2 C3 1.514(2)
C2 C14 1.534(2)
O2 H2A 0.8400
C3 C4 1.330(2)
C3 H3A 0.9500
C4 C20 1.491(2)
C4 C5 1.517(2)
C5 C6 1.541(2)
C5 H5A 0.9900
C5 H5B 0.9900
C6 C32 1.535(2)
C6 C26 1.538(2)
C7 O1 1.232(2)
C7 C8 1.488(2)
C8 C9 1.395(2)
C8 C13 1.403(2)
C9 C10 1.384(3)
C9 H9A 0.9500
C10 C11 1.388(2)
C10 H10A 0.9500
C11 C12 1.389(2)
C11 H11A 0.9500
C12 C13 1.379(3)
C12 H12A 0.9500
C13 H13A 0.9500
C14 C19 1.391(2)
C14 C15 1.403(2)
C15 C16 1.385(2)
C15 H15A 0.9500
C16 C17 1.390(3)
C16 H16A 0.9500
C17 C18 1.391(3)
C17 H17A 0.9500
C18 C19 1.392(3)
C18 H18A 0.9500
C19 H19A 0.9500
C20 C25 1.393(3)
C20 C21 1.398(2)
C21 C22 1.391(3)
C21 H21A 0.9500
C22 C23 1.381(3)
C22 H22A 0.9500
C23 C24 1.386(3)
C23 H23A 0.9500
C24 C25 1.383(3)
C24 H24A 0.9500
C25 H25A 0.9500
C26 C31 1.401(2)
C26 C27 1.403(2)
C27 C28 1.392(2)
C27 H27A 0.9500
C28 C29 1.384(3)
C28 H28A 0.9500
C29 C30 1.390(2)
C29 H29A 0.9500
C30 C31 1.385(2)
C30 H30A 0.9500
C31 H31A 0.9500
C32 H32A 0.9800
C32 H32B 0.9800
C32 H32C 0.9800
C33 C39 1.526(2)
C33 C34 1.569(2)
C33 C38 1.575(2)
C33 H33A 1.0000
C34 O4 1.442(2)
C34 C35 1.513(2)
C34 C46 1.535(3)
O4 H4A 0.8400
C35 C36 1.329(2)
C35 H35A 0.9500
C36 C52 1.489(2)
C36 C37 1.513(2)
C37 C38 1.545(2)
C37 H37A 0.9900
C37 H37B 0.9900
C38 C64 1.538(2)
C38 C58 1.542(2)
C39 O3 1.232(2)
C39 C40 1.491(2)
C40 C45 1.396(2)
C40 C41 1.399(2)
C41 C42 1.385(3)
C41 H41A 0.9500
C42 C43 1.388(3)
C42 H42A 0.9500
C43 C44 1.382(3)
C43 H43A 0.9500
C44 C45 1.390(2)
C44 H44A 0.9500
C45 H45A 0.9500
C46 C47 1.397(2)
C46 C51 1.397(2)
C47 C48 1.386(3)
C47 H47A 0.9500
C48 C49 1.389(3)
C48 H48A 0.9500
C49 C50 1.389(3)
C49 H49A 0.9500
C50 C51 1.387(3)
C50 H50A 0.9500
C51 H51A 0.9500
C52 C53 1.400(3)
C52 C57 1.404(2)
C53 C54 1.389(2)
C53 H53A 0.9500
C54 C55 1.389(3)
C54 H54A 0.9500
C55 C56 1.384(3)
C55 H55A 0.9500
C56 C57 1.386(2)
C56 H56A 0.9500
C57 H57A 0.9500
C58 C59 1.391(2)
C58 C63 1.402(2)
C59 C60 1.398(2)
C59 H59A 0.9500
C60 C61 1.386(3)
C60 H60A 0.9500
C61 C62 1.378(3)
C61 H61A 0.9500
C62 C63 1.390(2)
C62 H62A 0.9500
C63 H63A 0.9500
C64 H64A 0.9800
C64 H64B 0.9800
C64 H64C 0.9800
